data_7128553
loop_
_publ_author_name
'Xi, Jinhu'
'Wu, Xinjie'
'Huang, Mengmeng'
'Kim, Jung Keun'
'Zhang, Jianye'
'Li, Yabo'
'Wu, Yangjie'

_publ_section_title
;
 A visible-light-induced photocatalyst-free approach for C-3 dicarbonyl
 coumarin production.
;
_journal_issue 59
_journal_name_full 'Chemical communications (Cambridge, England)'
_journal_page_first 7308
_journal_page_last 7311
_journal_paper_doi 10.1039/d1cc02399c
_journal_volume 57
_journal_year 2021
_chemical_formula_moiety 'C17 H10 O4'
_chemical_formula_sum 'C17 H10 O4'
_chemical_formula_weight 278.25
_space_group_crystal_system triclinic
_space_group_IT_number 2
_space_group_name_Hall '-P 1'
_space_group_name_H-M_alt 'P -1'
_atom_sites_solution_hydrogens geom
_atom_sites_solution_primary direct
_audit_creation_date 2020-10-09
_audit_creation_method
;
Olex2 1.2
(compiled 2018.05.29 svn.r3508 for OlexSys, GUI svn.r5506)
;
_audit_update_record
;
2020-10-13 deposited with the CCDC.	2021-06-24 downloaded from the CCDC.
;
_cell_angle_alpha 94.814(11)
_cell_angle_beta 90.307(13)
_cell_angle_gamma 112.254(14)
_cell_formula_units_Z 2
_cell_length_a 7.1288(11)
_cell_length_b 7.3017(9)
_cell_length_c 13.738(2)
_cell_measurement_reflns_used 807
_cell_measurement_temperature 293(2)
_cell_measurement_theta_max 69.1750
_cell_measurement_theta_min 6.4440
_cell_volume 658.96(18)
_computing_cell_refinement 'CrysAlisPro 1.171.40.53 (Rigaku OD, 2019)'
_computing_data_collection 'CrysAlisPro 1.171.40.53 (Rigaku OD, 2019)'
_computing_data_reduction 'CrysAlisPro 1.171.40.53 (Rigaku OD, 2019)'
_computing_molecular_graphics 'Olex2 (Dolomanov et al., 2009)'
_computing_publication_material 'Olex2 (Dolomanov et al., 2009)'
_computing_structure_refinement 'ShelXL (Sheldrick, 2015)'
_computing_structure_solution 'ShelXS (Sheldrick, 2008)'
_diffrn_ambient_temperature 293(2)
_diffrn_detector 'CCD plate'
_diffrn_detector_area_resol_mean 16.2312
_diffrn_detector_type Eos
_diffrn_measured_fraction_theta_full 0.996
_diffrn_measured_fraction_theta_max 0.996
_diffrn_measurement_details
;
List of Runs (angles in degrees, time in seconds):

  # Type    Start    End  Width  t~exp~   \w     \q     \k     \f   Frames
#--------------------------------------------------------------------------
  1  \w   -102.00 -15.00   1.00    1.00    --  -33.50 -57.00  90.00   87
  2  \w     57.00 111.00   1.00    1.00    --   36.62 178.00  90.00   54
  3  \w    -35.00 108.00   1.00    1.00    --   36.62   0.00  90.00  143
  4  \w     57.00 111.00   1.00    1.00    --   36.62 178.00 -30.00   54
  5  \w     -4.00  77.00   1.00    1.00    --   36.62 -99.00 -90.00   81
  6  \w     -4.00  77.00   1.00    1.00    --   36.62 -99.00  30.00   81
  7  \w     14.00 107.00   1.00    1.00    --   36.62  37.00  90.00   93
  8  \w     57.00 111.00   1.00    1.00    --   36.62 178.00 -90.00   54
  9  \w     -4.00  77.00   1.00    1.00    --   36.62 -99.00  90.00   81
 10  \w    -32.00  55.00   1.00    1.00    --   36.62 -57.00 120.00   87
 11  \w     14.00 107.00   1.00    1.00    --   36.62  37.00 -30.00   93
 12  \w    106.00 154.00   1.00    3.00    --  108.00 111.00 -60.00   48
 13  \w     79.00 110.00   1.00    3.00    --  108.00-111.00-120.00   31
 14  \w     48.00 122.00   1.00    3.00    --  108.00 -61.00 150.00   74
 15  \w    119.00 165.00   1.00    3.00    --  108.00 111.00 150.00   46
 16  \w     47.00 109.00   1.00    3.00    --  108.00 -94.00 120.00   62
 17  \w    116.00 150.00   1.00    3.00    --  108.00 178.00-180.00   34
 18  \w    114.00 146.00   1.00    3.00    --  108.00 111.00 -90.00   32
 19  \w    143.00 174.00   1.00    3.00    --  108.00  61.00   0.00   31
 20  \w     94.00 121.00   1.00    3.00    --  108.00  61.00   0.00   27
 21  \w     70.00  98.00   1.00    3.00    --  108.00 178.00-180.00   28
 22  \w     43.00 114.00   1.00    3.00    --  108.00 -45.00   0.00   71
 23  \w     73.00 103.00   1.00    3.00    --  108.00-111.00   0.00   30
 24  \w    102.00 127.00   1.00    3.00    --  108.00 111.00  60.00   25
 25  \w    147.00 176.00   1.00    3.00    --  108.00 111.00  60.00   29
 26  \w     38.00  65.00   1.00    3.00    --  108.00-111.00   0.00   27
 27  \w     39.00 148.00   1.00    3.00    --  108.00 -15.00-180.00  109
 28  \w     50.00 128.00   1.00    3.00    --  108.00 -61.00-120.00   78
 29  \w     90.00 176.00   1.00    3.00    --  108.00  30.00-150.00   86
;
_diffrn_measurement_device 'four-circle diffractometer'
_diffrn_measurement_device_type 'Xcalibur, Eos, Gemini'
_diffrn_measurement_method '\w scans'
_diffrn_orient_matrix_type 'CrysAlisPro convention (1999,Acta A55,543-557)'
_diffrn_orient_matrix_UB_11 -0.0601985000
_diffrn_orient_matrix_UB_12 -0.1479047000
_diffrn_orient_matrix_UB_13 0.0788248000
_diffrn_orient_matrix_UB_21 0.1455523000
_diffrn_orient_matrix_UB_22 0.1605645000
_diffrn_orient_matrix_UB_23 0.0748512000
_diffrn_orient_matrix_UB_31 -0.1726269000
_diffrn_orient_matrix_UB_32 0.0690217000
_diffrn_orient_matrix_UB_33 0.0294833000
_diffrn_radiation_monochromator graphite
_diffrn_radiation_probe x-ray
_diffrn_radiation_type CuK\a
_diffrn_radiation_wavelength 1.54184
_diffrn_reflns_av_R_equivalents 0.0339
_diffrn_reflns_av_unetI/netI 0.0441
_diffrn_reflns_Laue_measured_fraction_full 0.996
_diffrn_reflns_Laue_measured_fraction_max 0.996
_diffrn_reflns_limit_h_max 5
_diffrn_reflns_limit_h_min -8
_diffrn_reflns_limit_k_max 8
_diffrn_reflns_limit_k_min -7
_diffrn_reflns_limit_l_max 16
_diffrn_reflns_limit_l_min -16
_diffrn_reflns_number 4663
_diffrn_reflns_point_group_measured_fraction_full 0.996
_diffrn_reflns_point_group_measured_fraction_max 0.996
_diffrn_reflns_theta_full 67.059
_diffrn_reflns_theta_max 67.059
_diffrn_reflns_theta_min 6.472
_diffrn_source 'fine-focus sealed X-ray tube'
_diffrn_source_type 'Enhance (Cu) X-ray Source'
_exptl_absorpt_coefficient_mu 0.835
_exptl_absorpt_correction_T_max 1.00000
_exptl_absorpt_correction_T_min 0.85387
_exptl_absorpt_correction_type multi-scan
_exptl_absorpt_process_details
;
CrysAlisPro 1.171.40.53 (Rigaku Oxford Diffraction, 2019)
Empirical absorption correction using spherical harmonics,
 implemented in SCALE3 ABSPACK scaling algorithm.
;
_exptl_crystal_colour green
_exptl_crystal_colour_primary green
_exptl_crystal_density_diffrn 1.402
_exptl_crystal_description octahedral
_exptl_crystal_F_000 288
_exptl_crystal_size_max 0.22
_exptl_crystal_size_mid 0.1
_exptl_crystal_size_min 0.04
_refine_diff_density_max 0.223
_refine_diff_density_min -0.157
_refine_diff_density_rms 0.048
_refine_ls_extinction_method none
_refine_ls_goodness_of_fit_ref 1.035
_refine_ls_hydrogen_treatment constr
_refine_ls_matrix_type full
_refine_ls_number_parameters 190
_refine_ls_number_reflns 2352
_refine_ls_number_restraints 0
_refine_ls_restrained_S_all 1.035
_refine_ls_R_factor_all 0.0994
_refine_ls_R_factor_gt 0.0638
_refine_ls_shift/su_max 0.000
_refine_ls_shift/su_mean 0.000
_refine_ls_structure_factor_coef Fsqd
_refine_ls_weighting_details 'w=1/[\s^2^(Fo^2^)+(0.1090P)^2^+0.0550P] where P=(Fo^2^+2Fc^2^)/3'
_refine_ls_weighting_scheme calc
_refine_ls_wR_factor_gt 0.1804
_refine_ls_wR_factor_ref 0.2205
_reflns_Friedel_coverage 0.000
_reflns_number_gt 1404
_reflns_number_total 2352
_reflns_threshold_expression 'I > 2\s(I)'
_cod_data_source_file d1cc02399c2.cif
_cod_data_source_block 202010208
_cod_depositor_comments 'Adding full bibliography for 7128552--7128554.cif.'
_cod_original_cell_volume 658.95(18)
_cod_database_code 7128553
_shelx_shelxl_version_number 2014/7
_chemical_oxdiff_formula C30H3O3N4
_chemical_oxdiff_usercomment r
_shelx_space_group_comment
;
The symmetry employed for this shelxl refinement is uniquely defined
by the following loop, which should always be used as a source of
symmetry information in preference to the above space-group names.
They are only intended as comments.
;
_shelx_estimated_absorpt_t_max 0.967
_shelx_estimated_absorpt_t_min 0.838
_reflns_odcompleteness_completeness 99.62
_reflns_odcompleteness_iscentric 1
_reflns_odcompleteness_theta 66.97
_olex2_refinement_description
;
1. Fixed Uiso
 At 1.2 times of:
  All C(H) groups
2.a Aromatic/amide H refined with riding coordinates:
 C1(H1), C2(H2), C3(H3), C4(H4), C7(H7), C13(H13), C14(H14), C15(H15),
 C16(H16), C17(H17)
;
_olex2_submission_special_instructions 'No special instructions were received'
_oxdiff_exptl_absorpt_empirical_details
;
Empirical correction (ABSPACK) includes:
- Absorption correction using spherical harmonics
- Frame scaling
;
_oxdiff_exptl_absorpt_empirical_full_max 1.397
_oxdiff_exptl_absorpt_empirical_full_min 0.609

loop_
_space_group_symop_operation_xyz
'x, y, z'
'-x, -y, -z'

loop_
_atom_site_label
_atom_site_type_symbol
_atom_site_fract_x
_atom_site_fract_y
_atom_site_fract_z
_atom_site_U_iso_or_equiv
_atom_site_adp_type
_atom_site_occupancy
_atom_site_site_symmetry_order
_atom_site_calc_flag
_atom_site_refinement_flags_posn
_atom_site_refinement_flags_adp
_atom_site_refinement_flags_occupancy
_atom_site_disorder_assembly
_atom_site_disorder_group
O1 O 0.2239(3) 0.2084(3) 0.51657(17) 0.0668(6) Uani 1 1 d . . . . .
C1 C 0.7589(5) 0.2891(5) 0.4822(3) 0.0666(9) Uani 1 1 d . . . . .
H1 H 0.8733 0.2954 0.5174 0.080 Uiso 1 1 calc R . . . .
O2 O 0.0304(3) 0.1478(4) 0.6427(2) 0.0824(8) Uani 1 1 d . . . . .
C2 C 0.7705(5) 0.3167(5) 0.3857(3) 0.0709(9) Uani 1 1 d . . . . .
H2 H 0.8931 0.3430 0.3553 0.085 Uiso 1 1 calc R . . . .
O3 O 0.4871(4) 0.1701(4) 0.8308(2) 0.0901(9) Uani 1 1 d . . . . .
C3 C 0.5996(6) 0.3060(5) 0.3315(3) 0.0732(9) Uani 1 1 d . . . . .
H3 H 0.6089 0.3254 0.2654 0.088 Uiso 1 1 calc R . . . .
C4 C 0.4169(5) 0.2665(5) 0.3760(3) 0.0674(9) Uani 1 1 d . . . . .
H4 H 0.3019 0.2564 0.3400 0.081 Uiso 1 1 calc R . . . .
O4 O 0.1664(4) 0.3587(4) 0.8458(2) 0.0884(8) Uani 1 1 d . . . . .
C5 C 0.4075(4) 0.2425(4) 0.4735(3) 0.0594(8) Uani 1 1 d . . . . .
C6 C 0.5758(4) 0.2512(4) 0.5295(2) 0.0575(8) Uani 1 1 d . . . . .
C7 C 0.5546(4) 0.2282(4) 0.6306(3) 0.0585(8) Uani 1 1 d . . . . .
H7 H 0.6655 0.2340 0.6685 0.070 Uiso 1 1 calc R . . . .
C8 C 0.3758(4) 0.1980(4) 0.6732(3) 0.0589(8) Uani 1 1 d . . . . .
C9 C 0.1978(5) 0.1821(5) 0.6131(3) 0.0623(8) Uani 1 1 d . . . . .
C10 C 0.3542(5) 0.1806(5) 0.7785(3) 0.0653(9) Uani 1 1 d . . . . .
C11 C 0.1662(5) 0.1926(5) 0.8286(3) 0.0667(9) Uani 1 1 d . . . . .
C12 C 0.0089(5) 0.0089(5) 0.8575(2) 0.0630(8) Uani 1 1 d . . . . .
C13 C -0.1711(5) 0.0151(6) 0.8915(3) 0.0765(10) Uani 1 1 d . . . . .
H13 H -0.1898 0.1348 0.8974 0.092 Uiso 1 1 calc R . . . .
C14 C -0.3229(6) -0.1560(7) 0.9165(3) 0.0876(12) Uani 1 1 d . . . . .
H14 H -0.4445 -0.1521 0.9386 0.105 Uiso 1 1 calc R . . . .
C15 C -0.2939(7) -0.3328(7) 0.9087(3) 0.0923(13) Uani 1 1 d . . . . .
H15 H -0.3959 -0.4482 0.9259 0.111 Uiso 1 1 calc R . . . .
C16 C -0.1154(7) -0.3389(6) 0.8758(3) 0.0943(13) Uani 1 1 d . . . . .
H16 H -0.0964 -0.4585 0.8710 0.113 Uiso 1 1 calc R . . . .
C17 C 0.0361(6) -0.1695(6) 0.8500(3) 0.0787(10) Uani 1 1 d . . . . .
H17 H 0.1569 -0.1747 0.8274 0.094 Uiso 1 1 calc R . . . .

loop_
_atom_site_aniso_label
_atom_site_aniso_U_11
_atom_site_aniso_U_22
_atom_site_aniso_U_33
_atom_site_aniso_U_23
_atom_site_aniso_U_13
_atom_site_aniso_U_12
O1 0.0517(12) 0.0716(15) 0.0775(16) 0.0150(11) -0.0037(10) 0.0223(11)
C1 0.0529(17) 0.0527(18) 0.091(3) 0.0044(16) -0.0013(16) 0.0169(14)
O2 0.0503(12) 0.104(2) 0.0918(18) 0.0237(15) 0.0064(11) 0.0250(12)
C2 0.0632(19) 0.060(2) 0.086(3) 0.0084(17) 0.0144(18) 0.0182(16)
O3 0.0663(15) 0.118(2) 0.0888(19) 0.0251(16) -0.0008(13) 0.0358(15)
C3 0.082(2) 0.059(2) 0.075(2) 0.0095(16) 0.0061(18) 0.0231(17)
C4 0.065(2) 0.0555(19) 0.080(2) 0.0100(16) -0.0068(17) 0.0209(15)
O4 0.0847(17) 0.0619(16) 0.118(2) 0.0136(14) 0.0118(15) 0.0262(13)
C5 0.0514(16) 0.0439(16) 0.081(2) 0.0090(14) 0.0038(15) 0.0156(13)
C6 0.0492(16) 0.0409(16) 0.079(2) 0.0074(14) 0.0005(14) 0.0127(12)
C7 0.0452(15) 0.0454(16) 0.083(2) 0.0091(14) -0.0050(14) 0.0141(12)
C8 0.0519(16) 0.0441(16) 0.079(2) 0.0116(14) -0.0022(14) 0.0149(13)
C9 0.0502(16) 0.0533(18) 0.081(2) 0.0115(15) -0.0037(15) 0.0158(13)
C10 0.0541(17) 0.0552(19) 0.082(2) 0.0126(16) -0.0031(16) 0.0148(14)
C11 0.0629(19) 0.062(2) 0.072(2) 0.0122(16) -0.0016(16) 0.0188(16)
C12 0.0583(18) 0.065(2) 0.064(2) 0.0094(15) 0.0027(14) 0.0202(15)
C13 0.067(2) 0.081(2) 0.084(3) 0.0137(19) 0.0004(18) 0.0302(19)
C14 0.064(2) 0.103(3) 0.090(3) 0.017(2) 0.0137(19) 0.023(2)
C15 0.085(3) 0.081(3) 0.084(3) 0.013(2) 0.009(2) 0.000(2)
C16 0.106(3) 0.062(2) 0.105(3) 0.010(2) 0.016(3) 0.022(2)
C17 0.075(2) 0.068(2) 0.092(3) 0.0116(19) 0.0152(19) 0.0248(18)

loop_
_atom_type_symbol
_atom_type_description
_atom_type_scat_dispersion_real
_atom_type_scat_dispersion_imag
_atom_type_scat_source
C C 0.0181 0.0091 'International Tables Vol C Tables 4.2.6.8 and 6.1.1.4'
H H 0.0000 0.0000 'International Tables Vol C Tables 4.2.6.8 and 6.1.1.4'
O O 0.0492 0.0322 'International Tables Vol C Tables 4.2.6.8 and 6.1.1.4'

loop_
_geom_angle_atom_site_label_1
_geom_angle_atom_site_label_2
_geom_angle_atom_site_label_3
_geom_angle
_geom_angle_site_symmetry_1
_geom_angle_site_symmetry_3
_geom_angle_publ_flag
C9 O1 C5 122.5(2) . . ?
C2 C1 H1 119.7 . . ?
C2 C1 C6 120.6(3) . . ?
C6 C1 H1 119.7 . . ?
C1 C2 H2 119.8 . . ?
C1 C2 C3 120.4(3) . . ?
C3 C2 H2 119.8 . . ?
C2 C3 H3 119.9 . . ?
C4 C3 C2 120.1(4) . . ?
C4 C3 H3 119.9 . . ?
C3 C4 H4 120.5 . . ?
C5 C4 C3 119.0(3) . . ?
C5 C4 H4 120.5 . . ?
O1 C5 C6 120.1(3) . . ?
C4 C5 O1 117.7(3) . . ?
C4 C5 C6 122.2(3) . . ?
C1 C6 C7 123.6(3) . . ?
C5 C6 C1 117.6(3) . . ?
C5 C6 C7 118.7(3) . . ?
C6 C7 H7 119.4 . . ?
C8 C7 C6 121.2(3) . . ?
C8 C7 H7 119.4 . . ?
C7 C8 C9 119.7(3) . . ?
C7 C8 C10 121.6(3) . . ?
C10 C8 C9 118.7(3) . . ?
O1 C9 C8 117.7(3) . . ?
O2 C9 O1 117.2(3) . . ?
O2 C9 C8 125.1(3) . . ?
O3 C10 C8 122.4(3) . . ?
O3 C10 C11 117.1(3) . . ?
C8 C10 C11 120.3(3) . . ?
O4 C11 C10 115.8(3) . . ?
O4 C11 C12 125.2(3) . . ?
C12 C11 C10 119.0(3) . . ?
C13 C12 C11 119.0(3) . . ?
C17 C12 C11 121.5(3) . . ?
C17 C12 C13 119.5(3) . . ?
C12 C13 H13 120.0 . . ?
C14 C13 C12 120.1(4) . . ?
C14 C13 H13 120.0 . . ?
C13 C14 H14 120.1 . . ?
C15 C14 C13 119.9(4) . . ?
C15 C14 H14 120.1 . . ?
C14 C15 H15 119.9 . . ?
C16 C15 C14 120.1(4) . . ?
C16 C15 H15 119.9 . . ?
C15 C16 H16 119.8 . . ?
C15 C16 C17 120.4(4) . . ?
C17 C16 H16 119.8 . . ?
C12 C17 H17 120.0 . . ?
C16 C17 C12 120.0(4) . . ?
C16 C17 H17 120.0 . . ?

loop_
_geom_bond_atom_site_label_1
_geom_bond_atom_site_label_2
_geom_bond_distance
_geom_bond_site_symmetry_2
_geom_bond_publ_flag
O1 C5 1.382(4) . ?
O1 C9 1.359(4) . ?
C1 H1 0.9300 . ?
C1 C2 1.356(5) . ?
C1 C6 1.403(4) . ?
O2 C9 1.204(4) . ?
C2 H2 0.9300 . ?
C2 C3 1.397(5) . ?
O3 C10 1.215(4) . ?
C3 H3 0.9300 . ?
C3 C4 1.381(5) . ?
C4 H4 0.9300 . ?
C4 C5 1.363(5) . ?
O4 C11 1.216(4) . ?
C5 C6 1.400(4) . ?
C6 C7 1.415(5) . ?
C7 H7 0.9300 . ?
C7 C8 1.354(4) . ?
C8 C9 1.472(4) . ?
C8 C10 1.467(5) . ?
C10 C11 1.538(4) . ?
C11 C12 1.473(5) . ?
C12 C13 1.383(5) . ?
C12 C17 1.383(5) . ?
C13 H13 0.9300 . ?
C13 C14 1.379(5) . ?
C14 H14 0.9300 . ?
C14 C15 1.378(6) . ?
C15 H15 0.9300 . ?
C15 C16 1.368(6) . ?
C16 H16 0.9300 . ?
C16 C17 1.375(5) . ?
C17 H17 0.9300 . ?

loop_
_geom_torsion_atom_site_label_1
_geom_torsion_atom_site_label_2
_geom_torsion_atom_site_label_3
_geom_torsion_atom_site_label_4
_geom_torsion
_geom_torsion_site_symmetry_1
_geom_torsion_site_symmetry_2
_geom_torsion_site_symmetry_3
_geom_torsion_site_symmetry_4
_geom_torsion_publ_flag
O1 C5 C6 C1 -179.1(3) . . . . ?
O1 C5 C6 C7 -1.2(4) . . . . ?
C1 C2 C3 C4 -0.2(5) . . . . ?
C1 C6 C7 C8 177.9(3) . . . . ?
C2 C1 C6 C5 0.2(4) . . . . ?
C2 C1 C6 C7 -177.6(3) . . . . ?
C2 C3 C4 C5 1.4(5) . . . . ?
O3 C10 C11 O4 96.7(4) . . . . ?
O3 C10 C11 C12 -79.4(4) . . . . ?
C3 C4 C5 O1 178.3(3) . . . . ?
C3 C4 C5 C6 -1.8(5) . . . . ?
C4 C5 C6 C1 1.0(4) . . . . ?
C4 C5 C6 C7 178.9(3) . . . . ?
O4 C11 C12 C13 12.1(5) . . . . ?
O4 C11 C12 C17 -169.0(4) . . . . ?
C5 O1 C9 O2 -178.0(3) . . . . ?
C5 O1 C9 C8 2.2(4) . . . . ?
C5 C6 C7 C8 0.1(4) . . . . ?
C6 C1 C2 C3 -0.6(5) . . . . ?
C6 C7 C8 C9 2.0(4) . . . . ?
C6 C7 C8 C10 -178.0(3) . . . . ?
C7 C8 C9 O1 -3.2(4) . . . . ?
C7 C8 C9 O2 177.0(3) . . . . ?
C7 C8 C10 O3 -8.4(5) . . . . ?
C7 C8 C10 C11 166.5(3) . . . . ?
C8 C10 C11 O4 -78.4(4) . . . . ?
C8 C10 C11 C12 105.4(4) . . . . ?
C9 O1 C5 C4 179.9(3) . . . . ?
C9 O1 C5 C6 0.0(4) . . . . ?
C9 C8 C10 O3 171.6(3) . . . . ?
C9 C8 C10 C11 -13.5(4) . . . . ?
C10 C8 C9 O1 176.8(3) . . . . ?
C10 C8 C9 O2 -3.0(5) . . . . ?
C10 C11 C12 C13 -172.1(3) . . . . ?
C10 C11 C12 C17 6.8(5) . . . . ?
C11 C12 C13 C14 178.2(4) . . . . ?
C11 C12 C17 C16 -178.7(4) . . . . ?
C12 C13 C14 C15 0.8(6) . . . . ?
C13 C12 C17 C16 0.2(6) . . . . ?
C13 C14 C15 C16 -0.3(7) . . . . ?
C14 C15 C16 C17 -0.2(7) . . . . ?
C15 C16 C17 C12 0.3(7) . . . . ?
C17 C12 C13 C14 -0.7(5) . . . . ?
